data_7034027
loop_
_publ_author_name
'Huang, Jing'
'Deng, Zhao-Peng'
'Xiao, Ying-Hui'
'Huo, Li-Hua'
'Zhao, Shu-Nan'
'Ge, Fa-Yuan'
'Gao, Shan'

_publ_section_title
;
 Macrocyclic dinuclear, helical, layered and 3-D Ag(i) complexes
 constructed from AgX (X = NO3(-) and ClO4(-)) and flexible bis(pyridyl)
 ligands with a chelating spacer: syntheses, structures and
 photoluminescence properties.
;
_journal_issue 12
_journal_name_full 'Dalton transactions (Cambridge, England : 2003)'
_journal_page_first 5837
_journal_page_last 5847
_journal_paper_doi 10.1039/c5dt00265f
_journal_volume 44
_journal_year 2015
_chemical_formula_moiety 'C30 H44 Ag2 N8, 6(Cl O4), 8(H2 O), H4 O'
_chemical_formula_sum 'C30 H64 Ag2 Cl6 N8 O33'
_chemical_formula_weight 1493.33
_chemical_name_systematic
; 
 ? 
;
_space_group_IT_number 2
_symmetry_cell_setting triclinic
_symmetry_space_group_name_Hall '-P 1'
_symmetry_space_group_name_H-M 'P -1'
_atom_sites_solution_hydrogens geom
_atom_sites_solution_primary direct
_atom_sites_solution_secondary difmap
_audit_creation_method SHELXL-97
_audit_update_record
;
2014-12-02 deposited with the CCDC.
2015-02-12 downloaded from the CCDC.
;
_cell_angle_alpha 70.665(6)
_cell_angle_beta 81.349(6)
_cell_angle_gamma 73.418(6)
_cell_formula_units_Z 1
_cell_length_a 8.0338(5)
_cell_length_b 13.8229(8)
_cell_length_c 14.0580(10)
_cell_measurement_reflns_used 2629
_cell_measurement_temperature 295(2)
_cell_measurement_theta_max 27.55
_cell_measurement_theta_min 3.13
_cell_volume 1409.13(17)
_computing_cell_refinement
;
CrysAlis Pro (Agilent, 2013)
;
_computing_data_collection
;
CrysAlis Pro (Agilent, 2013)
;
_computing_data_reduction
;
CrysAlis Pro (Agilent, 2013)
;
_computing_molecular_graphics '(K. Brandenburg, Diamond 3.1, 2009)'
_computing_publication_material '(K. Brandenburg, Diamond 3.1, 2009)'
_computing_structure_refinement 'SHELXL-97 (Sheldrick, 1997)'
_computing_structure_solution 'SHELXS-97 (Sheldrick, 1990)'
_diffrn_ambient_temperature 295(2)
_diffrn_detector_area_resol_mean 16.1954
_diffrn_measured_fraction_theta_full 0.987
_diffrn_measured_fraction_theta_max 0.987
_diffrn_measurement_device_type 'Xcalibur, Eos'
_diffrn_measurement_method '\w scans'
_diffrn_radiation_monochromator graphite
_diffrn_radiation_source 'Enhance (Mo) X-ray Source'
_diffrn_radiation_type MoK\a
_diffrn_radiation_wavelength 0.71073
_diffrn_reflns_av_R_equivalents 0.0196
_diffrn_reflns_av_sigmaI/netI 0.0523
_diffrn_reflns_limit_h_max 6
_diffrn_reflns_limit_h_min -10
_diffrn_reflns_limit_k_max 17
_diffrn_reflns_limit_k_min -17
_diffrn_reflns_limit_l_max 18
_diffrn_reflns_limit_l_min -18
_diffrn_reflns_number 8415
_diffrn_reflns_theta_full 27.56
_diffrn_reflns_theta_max 27.56
_diffrn_reflns_theta_min 3.13
_exptl_absorpt_coefficient_mu 1.079
_exptl_absorpt_correction_T_max 0.8549
_exptl_absorpt_correction_T_min 0.7972
_exptl_absorpt_correction_type multi-scan
_exptl_absorpt_process_details
; 
CrysAlis Pro (Agilent, 2013)
Empirical absorption correction using spherical harmonics,
 implemented in SCALE3 ABSPACK scaling algorithm. 
;
_exptl_crystal_colour colorless
_exptl_crystal_density_diffrn 1.760
_exptl_crystal_density_method 'not measured'
_exptl_crystal_description prism
_exptl_crystal_F_000 760
_exptl_crystal_size_max 0.22
_exptl_crystal_size_mid 0.18
_exptl_crystal_size_min 0.15
_refine_diff_density_max 0.995
_refine_diff_density_min -0.731
_refine_diff_density_rms 0.107
_refine_ls_extinction_method none
_refine_ls_goodness_of_fit_ref 1.031
_refine_ls_hydrogen_treatment mixed
_refine_ls_matrix_type full
_refine_ls_number_parameters 394
_refine_ls_number_reflns 6439
_refine_ls_number_restraints 9
_refine_ls_restrained_S_all 1.031
_refine_ls_R_factor_all 0.0799
_refine_ls_R_factor_gt 0.0582
_refine_ls_shift/su_max 0.001
_refine_ls_shift/su_mean 0.000
_refine_ls_structure_factor_coef Fsqd
_refine_ls_weighting_details 'calc w=1/[\s^2^(Fo^2^)+(0.0893P)^2^+1.1121P] where P=(Fo^2^+2Fc^2^)/3'
_refine_ls_weighting_scheme calc
_refine_ls_wR_factor_gt 0.1541
_refine_ls_wR_factor_ref 0.1756
_reflns_number_gt 4725
_reflns_number_total 6439
_reflns_threshold_expression >2sigma(I)
_cod_data_source_file c5dt00265f2.cif
_cod_data_source_block complex5
_cod_depositor_comments 'Adding full bibliography for 7034023--7034030.cif.'
_cod_original_cell_volume 1409.13(16)
_cod_database_code 7034027

loop_
_symmetry_equiv_pos_as_xyz
'x, y, z'
'-x, -y, -z'

loop_
_atom_site_label
_atom_site_type_symbol
_atom_site_fract_x
_atom_site_fract_y
_atom_site_fract_z
_atom_site_U_iso_or_equiv
_atom_site_adp_type
_atom_site_occupancy
_atom_site_symmetry_multiplicity
_atom_site_calc_flag
_atom_site_refinement_flags
Ag1 Ag 1.15136(6) 0.07071(3) 0.47667(3) 0.05429(17) Uani 1 1 d .
Cl1 Cl 0.71967(16) 0.59057(13) 0.89481(10) 0.0607(4) Uani 1 1 d .
Cl2 Cl 0.76857(15) 0.14171(10) 0.88787(9) 0.0461(3) Uani 1 1 d .
Cl3 Cl 0.64543(15) 0.22440(9) 0.57389(8) 0.0427(3) Uani 1 1 d .
O1 O 0.8105(15) 0.6728(11) 0.8833(10) 0.233(6) Uani 1 1 d .
O1W O 0.6814(8) 0.5082(5) 0.5036(6) 0.131(2) Uani 1 1 d G
H1W1 H 0.6126 0.5688 0.4995 0.197 Uiso 1 1 d R
H1W2 H 0.6998 0.4758 0.5655 0.197 Uiso 1 1 d R
O2 O 0.7492(12) 0.5903(7) 0.7967(5) 0.161(3) Uani 1 1 d .
O2W O 0.7100(10) 0.4248(6) 0.7117(6) 0.0503(17) Uani 0.50 1 d PGD
H2W1 H 0.678(8) 0.371(3) 0.719(4) 0.075 Uiso 1 1 d D
H2W2 H 0.714(9) 0.436(5) 0.765(2) 0.075 Uiso 1 1 d D
O3 O 0.8326(9) 0.5196(5) 0.9624(4) 0.137(3) Uani 1 1 d .
O3W O 1.2017(5) 0.2808(3) 0.4661(3) 0.0662(11) Uani 1 1 d G
H3W1 H 1.1357 0.3406 0.4369 0.079 Uiso 1 1 d R
H3W2 H 1.3031 0.2886 0.4654 0.079 Uiso 1 1 d R
O4 O 0.5622(7) 0.6388(6) 0.9251(6) 0.133(3) Uani 1 1 d .
O4W O 0.9490(7) 0.4684(4) 0.3712(3) 0.0782(13) Uani 1 1 d G
H4W1 H 0.8648 0.4653 0.4157 0.094 Uiso 1 1 d R
H4W2 H 0.9627 0.5309 0.3529 0.094 Uiso 1 1 d R
O5 O 0.7066(8) 0.0526(5) 0.8936(4) 0.1026(18) Uani 1 1 d .
O5W O 0.9243(5) 0.6893(3) 0.3442(3) 0.0592(10) Uani 1 1 d G
H5W1 H 0.8906 0.7032 0.3996 0.071 Uiso 1 1 d R
H5W2 H 0.9713 0.7373 0.3052 0.071 Uiso 1 1 d R
O6 O 0.6240(7) 0.2314(5) 0.8587(5) 0.117(2) Uani 1 1 d .
O7 O 0.9038(6) 0.1505(5) 0.8106(4) 0.1013(18) Uani 1 1 d .
O8 O 0.8297(9) 0.1274(5) 0.9799(4) 0.116(2) Uani 1 1 d .
O9 O 0.5328(6) 0.2649(4) 0.6482(3) 0.0840(14) Uani 1 1 d .
O10 O 0.8125(6) 0.2397(5) 0.5713(4) 0.0895(16) Uani 1 1 d .
O11 O 0.5746(5) 0.2790(3) 0.4764(3) 0.0579(9) Uani 1 1 d .
O12 O 0.6529(8) 0.1147(3) 0.5979(4) 0.0891(15) Uani 1 1 d .
N1 N 1.2978(5) 0.0036(3) 0.6089(3) 0.0384(8) Uani 1 1 d .
N2 N 1.2922(5) 0.1753(3) 0.8210(3) 0.0334(7) Uani 1 1 d D
H2N2 H 1.211(4) 0.205(4) 0.780(3) 0.050 Uiso 1 1 d D
H2N1 H 1.386(3) 0.191(4) 0.790(3) 0.050 Uiso 1 1 d D
N3 N 1.1739(5) 0.5173(3) 0.8136(3) 0.0392(8) Uani 1 1 d D
H3N1 H 1.104(5) 0.514(5) 0.8675(19) 0.059 Uiso 1 1 d D
H3N2 H 1.108(5) 0.532(5) 0.765(2) 0.059 Uiso 1 1 d D
N4 N 0.9818(5) 0.8579(3) 0.6599(3) 0.0383(8) Uani 1 1 d .
C1 C 1.2657(6) 0.0486(3) 0.6833(3) 0.0360(9) Uani 1 1 d .
H1A H 1.1746 0.1091 0.6771 0.043 Uiso 1 1 calc R
C2 C 1.3599(5) 0.0103(3) 0.7680(3) 0.0312(8) Uani 1 1 d .
C3 C 1.4938(6) -0.0798(4) 0.7765(4) 0.0424(10) Uani 1 1 d .
H3A H 1.5609 -0.1078 0.8323 0.051 Uiso 1 1 calc R
C4 C 1.5280(7) -0.1287(4) 0.7014(4) 0.0499(12) Uani 1 1 d .
H4A H 1.6160 -0.1906 0.7070 0.060 Uiso 1 1 calc R
C5 C 1.4297(7) -0.0839(4) 0.6187(4) 0.0443(11) Uani 1 1 d .
H5A H 1.4552 -0.1154 0.5674 0.053 Uiso 1 1 calc R
C6 C 1.3107(6) 0.0588(3) 0.8534(3) 0.0370(9) Uani 1 1 d .
H6A H 1.2015 0.0446 0.8867 0.044 Uiso 1 1 calc R
H6B H 1.3988 0.0244 0.9025 0.044 Uiso 1 1 calc R
C7 C 1.2277(6) 0.2172(3) 0.9101(3) 0.0391(10) Uani 1 1 d .
H7A H 1.3249 0.2025 0.9505 0.047 Uiso 1 1 calc R
H7B H 1.1440 0.1799 0.9518 0.047 Uiso 1 1 calc R
C8 C 1.1432(6) 0.3353(4) 0.8793(4) 0.0407(10) Uani 1 1 d .
H8A H 1.0813 0.3537 0.9382 0.049 Uiso 1 1 calc R
H8B H 1.0583 0.3514 0.8304 0.049 Uiso 1 1 calc R
C9 C 1.2720(6) 0.4040(3) 0.8338(4) 0.0386(10) Uani 1 1 d .
H9A H 1.3612 0.3868 0.8804 0.046 Uiso 1 1 calc R
H9B H 1.3279 0.3912 0.7714 0.046 Uiso 1 1 calc R
C10 C 1.2852(6) 0.5942(4) 0.7795(4) 0.0464(11) Uani 1 1 d .
H10A H 1.3488 0.5891 0.7163 0.056 Uiso 1 1 calc R
H10B H 1.3690 0.5770 0.8293 0.056 Uiso 1 1 calc R
C11 C 1.0883(6) 0.7599(4) 0.6772(3) 0.0388(10) Uani 1 1 d .
H11A H 1.1051 0.7267 0.6275 0.047 Uiso 1 1 calc R
C12 C 1.1743(5) 0.7059(3) 0.7654(4) 0.0368(9) Uani 1 1 d .
C13 C 1.1518(6) 0.7561(4) 0.8380(4) 0.0423(10) Uani 1 1 d .
H13A H 1.2089 0.7228 0.8977 0.051 Uiso 1 1 calc R
C14 C 1.0424(6) 0.8573(4) 0.8204(4) 0.0431(11) Uani 1 1 d .
H14A H 1.0253 0.8925 0.8685 0.052 Uiso 1 1 calc R
C15 C 0.9602(6) 0.9050(4) 0.7325(3) 0.0392(10) Uani 1 1 d .
H15A H 0.8864 0.9726 0.7222 0.047 Uiso 1 1 calc R

loop_
_atom_site_aniso_label
_atom_site_aniso_U_11
_atom_site_aniso_U_22
_atom_site_aniso_U_33
_atom_site_aniso_U_23
_atom_site_aniso_U_13
_atom_site_aniso_U_12
Ag1 0.0688(3) 0.0577(3) 0.0369(2) -0.00943(18) -0.02190(19) -0.0130(2)
Cl1 0.0349(6) 0.0886(11) 0.0475(7) -0.0087(7) -0.0079(5) -0.0101(6)
Cl2 0.0419(6) 0.0535(7) 0.0372(6) -0.0054(5) -0.0076(5) -0.0109(5)
Cl3 0.0474(6) 0.0459(6) 0.0376(6) -0.0141(5) -0.0013(5) -0.0149(5)
O1 0.222(10) 0.301(15) 0.235(12) -0.055(11) -0.020(9) -0.181(11)
O1W 0.124(5) 0.082(4) 0.154(6) -0.025(4) -0.025(4) 0.024(3)
O2 0.221(8) 0.172(7) 0.066(4) -0.054(4) -0.047(5) 0.029(6)
O2W 0.052(4) 0.045(4) 0.060(4) -0.018(3) 0.003(4) -0.023(3)
O3 0.166(6) 0.127(5) 0.071(3) -0.046(4) -0.052(4) 0.077(5)
O3W 0.063(2) 0.066(3) 0.071(3) -0.019(2) -0.015(2) -0.015(2)
O4 0.061(3) 0.174(7) 0.137(6) -0.062(5) -0.012(3) 0.029(4)
O4W 0.114(4) 0.062(3) 0.059(3) -0.011(2) -0.029(3) -0.020(3)
O5 0.130(5) 0.117(5) 0.093(4) -0.044(4) 0.004(3) -0.072(4)
O5W 0.068(2) 0.059(2) 0.049(2) -0.0125(19) -0.0070(18) -0.0165(19)
O6 0.085(4) 0.096(4) 0.125(5) -0.018(4) -0.003(3) 0.027(3)
O7 0.059(3) 0.143(5) 0.075(3) -0.012(3) 0.019(2) -0.022(3)
O8 0.170(6) 0.146(5) 0.054(3) 0.005(3) -0.044(3) -0.096(5)
O9 0.091(3) 0.098(4) 0.058(3) -0.033(3) 0.023(2) -0.018(3)
O10 0.064(3) 0.147(5) 0.073(3) -0.031(3) -0.007(2) -0.052(3)
O11 0.063(2) 0.060(2) 0.045(2) -0.0086(18) -0.0093(17) -0.0136(19)
O12 0.130(4) 0.045(2) 0.087(3) -0.005(2) -0.027(3) -0.021(3)
N1 0.049(2) 0.0341(19) 0.0332(18) -0.0080(16) -0.0124(16) -0.0106(16)
N2 0.0382(19) 0.0323(19) 0.0299(17) -0.0099(15) 0.0014(14) -0.0106(15)
N3 0.0368(19) 0.0316(19) 0.045(2) -0.0115(18) -0.0045(16) -0.0018(16)
N4 0.046(2) 0.035(2) 0.0349(19) -0.0093(16) -0.0104(16) -0.0100(16)
C1 0.039(2) 0.030(2) 0.038(2) -0.0085(18) -0.0104(18) -0.0066(17)
C2 0.036(2) 0.028(2) 0.031(2) -0.0054(16) -0.0056(16) -0.0127(16)
C3 0.046(3) 0.037(2) 0.041(2) -0.006(2) -0.016(2) -0.005(2)
C4 0.052(3) 0.039(3) 0.056(3) -0.015(2) -0.008(2) -0.004(2)
C5 0.059(3) 0.041(3) 0.038(2) -0.018(2) -0.001(2) -0.015(2)
C6 0.049(2) 0.032(2) 0.030(2) -0.0025(17) -0.0108(18) -0.0136(19)
C7 0.054(3) 0.035(2) 0.029(2) -0.0124(18) 0.0026(19) -0.013(2)
C8 0.040(2) 0.041(3) 0.042(2) -0.018(2) -0.0004(19) -0.0075(19)
C9 0.040(2) 0.033(2) 0.040(2) -0.0146(19) -0.0012(19) -0.0011(18)
C10 0.034(2) 0.039(3) 0.065(3) -0.015(2) -0.005(2) -0.0074(19)
C11 0.039(2) 0.042(3) 0.037(2) -0.014(2) -0.0031(18) -0.0111(19)
C12 0.031(2) 0.034(2) 0.045(2) -0.0102(19) -0.0064(18) -0.0085(17)
C13 0.045(3) 0.042(3) 0.040(2) -0.008(2) -0.016(2) -0.010(2)
C14 0.053(3) 0.045(3) 0.036(2) -0.014(2) -0.009(2) -0.013(2)
C15 0.045(2) 0.033(2) 0.039(2) -0.0110(19) -0.0085(19) -0.0067(19)

loop_
_atom_type_symbol
_atom_type_description
_atom_type_scat_dispersion_real
_atom_type_scat_dispersion_imag
_atom_type_scat_source
C C 0.0033 0.0016 'International Tables Vol C Tables 4.2.6.8 and 6.1.1.4'
H H 0.0000 0.0000 'International Tables Vol C Tables 4.2.6.8 and 6.1.1.4'
N N 0.0061 0.0033 'International Tables Vol C Tables 4.2.6.8 and 6.1.1.4'
O O 0.0106 0.0060 'International Tables Vol C Tables 4.2.6.8 and 6.1.1.4'
Cl Cl 0.1484 0.1585 'International Tables Vol C Tables 4.2.6.8 and 6.1.1.4'
Ag Ag -0.8971 1.1015 'International Tables Vol C Tables 4.2.6.8 and 6.1.1.4'

loop_
_geom_angle_atom_site_label_1
_geom_angle_atom_site_label_2
_geom_angle_atom_site_label_3
_geom_angle
_geom_angle_site_symmetry_1
_geom_angle_site_symmetry_3
N4 Ag1 N1 176.44(14) 2_766 .
O4 Cl1 O3 120.9(4) . .
O4 Cl1 O2 118.6(5) . .
O3 Cl1 O2 118.0(4) . .
O4 Cl1 O1 98.9(7) . .
O3 Cl1 O1 90.7(7) . .
O2 Cl1 O1 95.9(7) . .
O8 Cl2 O7 110.5(4) . .
O8 Cl2 O6 114.0(4) . .
O7 Cl2 O6 109.1(4) . .
O8 Cl2 O5 109.6(4) . .
O7 Cl2 O5 108.3(4) . .
O6 Cl2 O5 105.1(4) . .
O10 Cl3 O12 111.0(3) . .
O10 Cl3 O9 110.1(3) . .
O12 Cl3 O9 108.6(3) . .
O10 Cl3 O11 109.5(3) . .
O12 Cl3 O11 108.5(3) . .
O9 Cl3 O11 109.2(3) . .
H1W1 O1W H1W2 108.1 . .
H2W1 O2W H2W2 114.0(19) . .
H3W1 O3W H3W2 108.6 . .
H4W1 O4W H4W2 107.9 . .
H5W1 O5W H5W2 108.6 . .
C1 N1 C5 117.5(4) . .
C1 N1 Ag1 121.7(3) . .
C5 N1 Ag1 120.7(3) . .
C6 N2 C7 109.9(3) . .
C6 N2 H2N2 108(4) . .
C7 N2 H2N2 105(3) . .
C6 N2 H2N1 112(3) . .
C7 N2 H2N1 114(4) . .
H2N2 N2 H2N1 108.2(17) . .
C9 N3 C10 114.6(4) . .
C9 N3 H3N1 101(4) . .
C10 N3 H3N1 121(4) . .
C9 N3 H3N2 107(4) . .
C10 N3 H3N2 106(4) . .
H3N1 N3 H3N2 105.6(16) . .
C11 N4 C15 117.5(4) . .
C11 N4 Ag1 119.4(3) . 2_766
C15 N4 Ag1 123.1(3) . 2_766
N1 C1 C2 123.8(4) . .
N1 C1 H1A 118.1 . .
C2 C1 H1A 118.1 . .
C1 C2 C3 117.5(4) . .
C1 C2 C6 121.9(4) . .
C3 C2 C6 120.4(4) . .
C2 C3 C4 119.8(4) . .
C2 C3 H3A 120.1 . .
C4 C3 H3A 120.1 . .
C5 C4 C3 118.7(5) . .
C5 C4 H4A 120.7 . .
C3 C4 H4A 120.7 . .
N1 C5 C4 122.7(4) . .
N1 C5 H5A 118.7 . .
C4 C5 H5A 118.7 . .
N2 C6 C2 114.1(3) . .
N2 C6 H6A 108.7 . .
C2 C6 H6A 108.7 . .
N2 C6 H6B 108.7 . .
C2 C6 H6B 108.7 . .
H6A C6 H6B 107.6 . .
N2 C7 C8 113.2(4) . .
N2 C7 H7A 108.9 . .
C8 C7 H7A 108.9 . .
N2 C7 H7B 108.9 . .
C8 C7 H7B 108.9 . .
H7A C7 H7B 107.8 . .
C7 C8 C9 113.9(4) . .
C7 C8 H8A 108.8 . .
C9 C8 H8A 108.8 . .
C7 C8 H8B 108.8 . .
C9 C8 H8B 108.8 . .
H8A C8 H8B 107.7 . .
N3 C9 C8 108.2(4) . .
N3 C9 H9A 110.1 . .
C8 C9 H9A 110.1 . .
N3 C9 H9B 110.1 . .
C8 C9 H9B 110.1 . .
H9A C9 H9B 108.4 . .
N3 C10 C12 110.4(4) . .
N3 C10 H10A 109.6 . .
C12 C10 H10A 109.6 . .
N3 C10 H10B 109.6 . .
C12 C10 H10B 109.6 . .
H10A C10 H10B 108.1 . .
N4 C11 C12 123.3(4) . .
N4 C11 H11A 118.4 . .
C12 C11 H11A 118.4 . .
C13 C12 C11 118.2(4) . .
C13 C12 C10 122.5(4) . .
C11 C12 C10 119.3(4) . .
C12 C13 C14 118.7(4) . .
C12 C13 H13A 120.7 . .
C14 C13 H13A 120.7 . .
C15 C14 C13 119.9(4) . .
C15 C14 H14A 120.0 . .
C13 C14 H14A 120.0 . .
N4 C15 C14 122.4(4) . .
N4 C15 H15A 118.8 . .
C14 C15 H15A 118.8 . .

loop_
_geom_bond_atom_site_label_1
_geom_bond_atom_site_label_2
_geom_bond_distance
_geom_bond_site_symmetry_2
Ag1 N4 2.137(4) 2_766
Ag1 N1 2.144(4) .
Cl1 O4 1.331(5) .
Cl1 O3 1.350(5) .
Cl1 O2 1.365(6) .
Cl1 O1 1.472(10) .
Cl2 O8 1.386(5) .
Cl2 O7 1.417(4) .
Cl2 O6 1.428(5) .
Cl2 O5 1.430(5) .
Cl3 O10 1.411(4) .
Cl3 O12 1.425(4) .
Cl3 O9 1.428(4) .
Cl3 O11 1.441(4) .
O1W H1W1 0.8502 .
O1W H1W2 0.8499 .
O2W H2W1 0.84(4) .
O2W H2W2 0.84(4) .
O3W H3W1 0.8500 .
O3W H3W2 0.8500 .
O4W H4W1 0.8500 .
O4W H4W2 0.8500 .
O5W H5W1 0.8501 .
O5W H5W2 0.8501 .
N1 C1 1.343(6) .
N1 C5 1.344(6) .
N2 C6 1.490(5) .
N2 C7 1.512(5) .
N2 H2N2 0.86(2) .
N2 H2N1 0.86(2) .
N3 C9 1.491(6) .
N3 C10 1.496(6) .
N3 H3N1 0.86(2) .
N3 H3N2 0.86(2) .
N4 C11 1.345(6) .
N4 C15 1.349(6) .
N4 Ag1 2.137(4) 2_766
C1 C2 1.378(6) .
C1 H1A 0.9300 .
C2 C3 1.378(6) .
C2 C6 1.511(6) .
C3 C4 1.388(7) .
C3 H3A 0.9300 .
C4 C5 1.370(7) .
C4 H4A 0.9300 .
C5 H5A 0.9300 .
C6 H6A 0.9700 .
C6 H6B 0.9700 .
C7 C8 1.516(6) .
C7 H7A 0.9700 .
C7 H7B 0.9700 .
C8 C9 1.531(6) .
C8 H8A 0.9700 .
C8 H8B 0.9700 .
C9 H9A 0.9700 .
C9 H9B 0.9700 .
C10 C12 1.510(6) .
C10 H10A 0.9700 .
C10 H10B 0.9700 .
C11 C12 1.386(6) .
C11 H11A 0.9300 .
C12 C13 1.378(7) .
C13 C14 1.388(7) .
C13 H13A 0.9300 .
C14 C15 1.361(6) .
C14 H14A 0.9300 .
C15 H15A 0.9300 .

loop_
_geom_hbond_atom_site_label_D
_geom_hbond_atom_site_label_H
_geom_hbond_atom_site_label_A
_geom_hbond_distance_DH
_geom_hbond_distance_HA
_geom_hbond_distance_DA
_geom_hbond_angle_DHA
_geom_hbond_site_symmetry_A
O1W H1W1 O11 0.85 2.31 3.143(7) 168.5 2_666
O1W H1W2 O2W 0.85 1.95 2.786(11) 169.2 .
O2W H2W1 O6 0.84(4) 2.34(4) 2.976(9) 134(5) .
O2W H2W2 O2 0.84(4) 2.41(4) 3.016(11) 131(5) .
O3W H3W1 O4W 0.85 2.01 2.853(6) 170.4 .
O3W H3W2 O11 0.85 2.17 3.014(6) 170.1 1_655
O4W H4W1 O1W 0.85 1.87 2.681(9) 159.7 .
O4W H4W2 O5W 0.85 2.09 2.902(6) 160.3 .
O5W H5W1 O3W 0.85 1.98 2.826(6) 172.3 2_766
O5W H5W2 O7 0.85 2.19 3.033(7) 172.2 2_766
N2 H2N2 O5W 0.86(2) 2.08(2) 2.898(5) 160(4) 2_766
N2 H2N1 O9 0.86(2) 2.25(2) 3.022(6) 150(4) 1_655
N2 H2N1 O6 0.86(2) 2.53(4) 3.141(8) 129(4) 1_655
N3 H3N1 O3 0.86(2) 2.37(2) 3.187(8) 156(4) .
N3 H3N1 O3 0.86(2) 2.38(3) 3.014(7) 130(4) 2_767
N3 H3N2 O4W 0.86(2) 2.03(2) 2.844(6) 156(4) 2_766

loop_
_geom_torsion_atom_site_label_1
_geom_torsion_atom_site_label_2
_geom_torsion_atom_site_label_3
_geom_torsion_atom_site_label_4
_geom_torsion
_geom_torsion_site_symmetry_1
C5 N1 C1 C2 0.1(7) .
Ag1 N1 C1 C2 -177.8(3) .
N1 C1 C2 C3 -0.4(6) .
N1 C1 C2 C6 -175.3(4) .
C1 C2 C3 C4 -0.5(6) .
C6 C2 C3 C4 174.5(4) .
C2 C3 C4 C5 1.7(7) .
C1 N1 C5 C4 1.2(7) .
Ag1 N1 C5 C4 179.2(4) .
C3 C4 C5 N1 -2.1(8) .
C7 N2 C6 C2 175.0(4) .
C1 C2 C6 N2 -53.6(5) .
C3 C2 C6 N2 131.7(4) .
C6 N2 C7 C8 -158.8(4) .
N2 C7 C8 C9 -71.8(5) .
C10 N3 C9 C8 173.5(4) .
C7 C8 C9 N3 -176.2(4) .
C9 N3 C10 C12 -177.7(4) .
C15 N4 C11 C12 0.5(7) .
Ag1 N4 C11 C12 -177.3(3) 2_766
N4 C11 C12 C13 -1.2(7) .
N4 C11 C12 C10 177.4(4) .
N3 C10 C12 C13 97.9(5) .
N3 C10 C12 C11 -80.7(5) .
C11 C12 C13 C14 1.0(7) .
C10 C12 C13 C14 -177.6(4) .
C12 C13 C14 C15 -0.1(7) .
C11 N4 C15 C14 0.5(7) .
Ag1 N4 C15 C14 178.2(4) 2_766
C13 C14 C15 N4 -0.7(7) .
